data_4317578
loop_
_publ_author_name
'Martin A. Bennett'
'Maria Contel'
'David C. R. Hockless'
'Lee L. Welling'
'Anthony C. Willis'

_publ_contact_author_address
;
Research School of Chemistry,
Australian National University,
Canberra, A. C. T. 0200, Australia
;
_publ_contact_author_email ' willis@rsc.anu.edu.au '
_publ_contact_author_fax ' 61 2 6125 0750 '
_publ_contact_author_name ' Anthony C. Willis '
_publ_contact_author_phone ' 61 2 6125 4109 '
_publ_section_title
;
 Bis{(2-diphenylphosphino)phenyl}mercury: A P-Donor Ligand and Precursor
 to Mixed Metal-Mercury (d8-d10) Cyclometalated Complexes Containing
 2-C6H4PPh2
;
_journal_name_full 'Inorganic Chemistry'
_journal_page_first 844
_journal_page_last 855
_journal_paper_doi 10.1021/ic010890z
_journal_volume 41
_journal_year 2002
_chemical_formula_moiety 'C54 H42 Cl Hg P3 Pt '
_chemical_formula_sum 'C54 H42 Cl Hg P3 Pt'
_chemical_formula_weight 1214.98
_space_group_IT_number 14
_symmetry_cell_setting monoclinic
_symmetry_Int_Tables_number 14
_symmetry_space_group_name_Hall '-P 2ybc'
_symmetry_space_group_name_H-M 'P 1 21/c 1'
_audit_creation_date 2000-12-01
_audit_creation_method 'by teXsan v1.8'
_audit_update_record
;
1999-03-03 - Report on C54 H42 Cl Hg P3 Pt
             by David C. R. Hockless and Maria Contel
             for Martin A. Bennett
2000-12-01 - Anthony C. Willis finishes it off and produces cif
             acw becomes e-mail contact
2000-12-04 - passes checkcif with some warnings
;
_cell_angle_alpha 90
_cell_angle_beta 94.09(1)
_cell_angle_gamma 90
_cell_formula_units_Z 4
_cell_length_a 13.150(3)
_cell_length_b 12.912(6)
_cell_length_c 26.724(2)
_cell_measurement_reflns_used 25
_cell_measurement_temperature 193.2
_cell_measurement_theta_max 49.7
_cell_measurement_theta_min 48.7
_cell_volume 4526(2)
_computing_cell_refinement 'MSC/AFC Diffractometer Control'
_computing_data_collection 'MSC/AFC Diffractometer Control'
_computing_data_reduction 'teXsan (MSC, 1992-1997)'
_computing_publication_material 'teXsan (MSC, 1992-1997)'
_computing_structure_refinement 'teXsan (MSC, 1992-1997)'
_computing_structure_solution
;
DIRDIF92 PATTY (Beurskens, 1992)
;
_diffrn_ambient_temperature 193.2
_diffrn_measurement_device_details
;
Rigaku AFC6R diffractometer with extended arm and
evacuated collimator and beam tunnel.
Data cannot be collected beyond \y 60 deg in this configuration.
;
_diffrn_measurement_device_type 'Rigaku AFC6R'
_diffrn_measurement_method \w-2\q
_diffrn_orient_matrix_UB_11 0.00571
_diffrn_orient_matrix_UB_12 -0.01030
_diffrn_orient_matrix_UB_13 -0.03678
_diffrn_orient_matrix_UB_21 -0.00767
_diffrn_orient_matrix_UB_22 0.07629
_diffrn_orient_matrix_UB_23 -0.00551
_diffrn_orient_matrix_UB_31 0.07564
_diffrn_orient_matrix_UB_32 0.00851
_diffrn_orient_matrix_UB_33 0.00492
_diffrn_radiation_detector 'scintillation counter'
_diffrn_radiation_monochromator graphite
_diffrn_radiation_source 'Rigaku rotating anode'
_diffrn_radiation_type 'Cu K\a'
_diffrn_radiation_wavelength 1.5418
_diffrn_reflns_av_R_equivalents 0.03981
_diffrn_reflns_av_sigmaI/netI 0.070
_diffrn_reflns_limit_h_max 14
_diffrn_reflns_limit_h_min 0
_diffrn_reflns_limit_k_max 14
_diffrn_reflns_limit_k_min 0
_diffrn_reflns_limit_l_max 29
_diffrn_reflns_limit_l_min -30
_diffrn_reflns_number 7442
_diffrn_reflns_reduction_process 'Lp corrections applied'
_diffrn_reflns_theta_max 60.06
_diffrn_reflns_theta_min 1.65
_diffrn_standards_decay_% -6.72
_diffrn_standards_interval_count 150
_diffrn_standards_number 3
_exptl_absorpt_coefficient_mu 12.929
_exptl_absorpt_correction_T_max .035
_exptl_absorpt_correction_T_min .017
_exptl_absorpt_correction_type psi-scan
_exptl_absorpt_process_details
;
\y scans (North,Phillips & Matthews, 1968)
;
_exptl_crystal_colour colorless
_exptl_crystal_density_diffrn 1.783
_exptl_crystal_density_meas ?
_exptl_crystal_description prism
_exptl_crystal_F_000 2344.00
_exptl_crystal_size_max 0.34
_exptl_crystal_size_mid 0.28
_exptl_crystal_size_min 0.26
_refine_diff_density_max 2.53
_refine_diff_density_min -1.29
_refine_ls_extinction_method none
_refine_ls_goodness_of_fit_all 1.522
_refine_ls_goodness_of_fit_ref 1.635
_refine_ls_hydrogen_treatment noref
_refine_ls_matrix_type full
_refine_ls_number_constraints 0
_refine_ls_number_parameters 541
_refine_ls_number_reflns 5220
_refine_ls_number_restraints 0
_refine_ls_R_factor_all 0.0532
_refine_ls_R_factor_gt 0.0375
_refine_ls_shift/su_max 0.0020
_refine_ls_shift/su_mean 0.0010
_refine_ls_structure_factor_coef F
_refine_ls_weighting_details
;
          w = 1/[\s^2^(Fo) + 0.00012|Fo|^2^]
;
_refine_ls_weighting_scheme sigma
_refine_ls_wR_factor_all 0.0479
_refine_ls_wR_factor_ref 0.0448
_reflns_number_gt 5220
_reflns_number_total 6740
_reflns_threshold_expression I>3.00\s(I)
_cod_data_source_file ic010890z_5.cif
_cod_data_source_block CON19
_cod_depositor_comments
;
The following automatic conversions were performed:

'_exptl_crystal_density_meas' value 'not measured' was changed to '?'
- the value is perceived as not measured.

Automatic conversion script
Id: cif_fix_values 3008 2015-01-20 13:52:24Z robertas 
;
_cod_original_sg_symbol_H-M 'P 21/c '
_cod_original_formula_sum 'C54 H42 Cl Hg P3 Pt '
_cod_database_code 4317578

loop_
_symmetry_equiv_pos_as_xyz
'   +x,   +y,   +z'
'   -x,1/2+y,1/2-z'
'   -x,   -y,   -z'
'   +x,1/2-y,1/2+z'

loop_
_atom_site_label
_atom_site_fract_x
_atom_site_fract_y
_atom_site_fract_z
_atom_site_U_iso_or_equiv
_atom_site_occupancy
_atom_site_refinement_flags
_atom_site_adp_type
_atom_site_calc_flag
_atom_site_calc_attached_atom
Hg(1) 0.32841(3) 0.23471(3) 0.43161(1) 0.0271(1) 1.000 . Uani d ?
Pt(1) 0.16549(3) 0.25900(2) 0.34094(1) 0.0229(1) 1.000 . Uani d ?
Cl(1) 0.4138(2) 0.2630(2) 0.52325(8) 0.0525(8) 1.000 . Uani d ?
P(1) 0.1912(2) 0.1231(2) 0.45355(7) 0.0264(6) 1.000 . Uani d ?
P(2) 0.3191(2) 0.2016(2) 0.31255(7) 0.0250(5) 1.000 . Uani d ?
P(3) 0.1749(2) 0.4393(2) 0.33784(7) 0.0265(6) 1.000 . Uani d ?
C(1) 0.1111(6) 0.1130(6) 0.3535(3) 0.026(2) 1.000 . Uani d ?
C(2) 0.1263(6) 0.0598(6) 0.4000(3) 0.030(2) 1.000 . Uani d ?
C(3) 0.0897(7) -0.0408(7) 0.4055(3) 0.040(3) 1.000 . Uani d ?
C(4) 0.0354(8) -0.0894(7) 0.3665(4) 0.048(3) 1.000 . Uani d ?
C(5) 0.0171(8) -0.0379(8) 0.3208(4) 0.049(3) 1.000 . Uani d ?
C(6) 0.0546(7) 0.0614(7) 0.3153(3) 0.040(3) 1.000 . Uani d ?
C(7) 0.4309(6) 0.3092(6) 0.3861(3) 0.029(2) 1.000 . Uani d ?
C(8) 0.4253(6) 0.2863(6) 0.3354(3) 0.027(2) 1.000 . Uani d ?
C(9) 0.4955(7) 0.3291(7) 0.3042(3) 0.033(2) 1.000 . Uani d ?
C(10) 0.5696(7) 0.3959(7) 0.3254(3) 0.038(3) 1.000 . Uani d ?
C(11) 0.5739(7) 0.4206(7) 0.3756(4) 0.041(3) 1.000 . Uani d ?
C(12) 0.5044(6) 0.3757(7) 0.4056(3) 0.032(2) 1.000 . Uani d ?
C(13) 0.0278(6) 0.3279(6) 0.3530(3) 0.027(2) 1.000 . Uani d ?
C(14) 0.0387(6) 0.4338(6) 0.3437(3) 0.026(2) 1.000 . Uani d ?
C(15) -0.0411(7) 0.5029(7) 0.3433(3) 0.038(3) 1.000 . Uani d ?
C(16) -0.1354(7) 0.4651(7) 0.3533(4) 0.043(3) 1.000 . Uani d ?
C(17) -0.1474(7) 0.3605(8) 0.3647(4) 0.045(3) 1.000 . Uani d ?
C(18) -0.0672(6) 0.2914(7) 0.3637(3) 0.033(2) 1.000 . Uani d ?
C(19) 0.2381(6) 0.0240(7) 0.4977(3) 0.029(2) 1.000 . Uani d ?
C(20) 0.3162(7) -0.0405(8) 0.4843(3) 0.042(3) 1.000 . Uani d ?
C(21) 0.3561(7) -0.1154(8) 0.5181(4) 0.048(3) 1.000 . Uani d ?
C(22) 0.3187(8) -0.1252(8) 0.5649(4) 0.050(3) 1.000 . Uani d ?
C(23) 0.2416(8) -0.0624(8) 0.5777(3) 0.043(3) 1.000 . Uani d ?
C(24) 0.2012(7) 0.0133(7) 0.5450(3) 0.036(3) 1.000 . Uani d ?
C(25) 0.0973(6) 0.1950(6) 0.4855(3) 0.025(2) 1.000 . Uani d ?
C(26) -0.0051(7) 0.1796(7) 0.4761(3) 0.035(3) 1.000 . Uani d ?
C(27) -0.0755(8) 0.2375(8) 0.5016(4) 0.045(3) 1.000 . Uani d ?
C(28) -0.0403(8) 0.3076(8) 0.5371(3) 0.045(3) 1.000 . Uani d ?
C(29) 0.0631(8) 0.3234(8) 0.5468(3) 0.046(3) 1.000 . Uani d ?
C(30) 0.1318(7) 0.2695(7) 0.5211(3) 0.033(2) 1.000 . Uani d ?
C(31) 0.3148(6) 0.2035(7) 0.2442(3) 0.029(2) 1.000 . Uani d ?
C(32) 0.2329(8) 0.2500(8) 0.2181(3) 0.045(3) 1.000 . Uani d ?
C(33) 0.2306(9) 0.2585(9) 0.1657(4) 0.057(4) 1.000 . Uani d ?
C(34) 0.313(1) 0.220(1) 0.1411(3) 0.060(4) 1.000 . Uani d ?
C(35) 0.3919(8) 0.1717(8) 0.1664(3) 0.049(3) 1.000 . Uani d ?
C(36) 0.3941(7) 0.1614(7) 0.2180(3) 0.041(3) 1.000 . Uani d ?
C(37) 0.3640(7) 0.0706(7) 0.3287(3) 0.031(2) 1.000 . Uani d ?
C(38) 0.4502(7) 0.0510(7) 0.3604(3) 0.037(3) 1.000 . Uani d ?
C(39) 0.4785(8) -0.0480(8) 0.3741(4) 0.050(3) 1.000 . Uani d ?
C(40) 0.4229(9) -0.1299(8) 0.3550(4) 0.056(4) 1.000 . Uani d ?
C(41) 0.3384(9) -0.1135(8) 0.3236(4) 0.060(4) 1.000 . Uani d ?
C(42) 0.3076(8) -0.0132(7) 0.3099(4) 0.047(3) 1.000 . Uani d ?
C(43) 0.2303(7) 0.5025(7) 0.3944(3) 0.034(3) 1.000 . Uani d ?
C(44) 0.3005(8) 0.5794(9) 0.3938(3) 0.052(3) 1.000 . Uani d ?
C(45) 0.3424(9) 0.624(1) 0.4372(4) 0.067(4) 1.000 . Uani d ?
C(46) 0.3109(9) 0.5905(9) 0.4830(4) 0.057(4) 1.000 . Uani d ?
C(47) 0.2414(9) 0.5117(8) 0.4842(3) 0.053(3) 1.000 . Uani d ?
C(48) 0.1998(8) 0.4671(7) 0.4401(3) 0.041(3) 1.000 . Uani d ?
C(49) 0.2108(6) 0.5243(7) 0.2874(3) 0.030(2) 1.000 . Uani d ?
C(50) 0.2878(8) 0.4968(8) 0.2591(3) 0.046(3) 1.000 . Uani d ?
C(51) 0.3194(8) 0.5649(9) 0.2225(4) 0.054(3) 1.000 . Uani d ?
C(52) 0.2716(9) 0.6584(8) 0.2144(4) 0.053(3) 1.000 . Uani d ?
C(53) 0.1933(9) 0.6861(8) 0.2430(4) 0.053(3) 1.000 . Uani d ?
C(54) 0.1627(8) 0.6189(7) 0.2797(3) 0.043(3) 1.000 . Uani d ?
H(1) 0.1025 -0.0760 0.4366 0.048 1.000 . Uiso c ?
H(2) 0.0103 -0.1577 0.3705 0.057 1.000 . Uiso c ?
H(3) -0.0208 -0.0708 0.2937 0.058 1.000 . Uiso c ?
H(4) 0.0412 0.0957 0.2840 0.047 1.000 . Uiso c ?
H(5) 0.4926 0.3129 0.2695 0.040 1.000 . Uiso c ?
H(6) 0.6181 0.4250 0.3048 0.046 1.000 . Uiso c ?
H(7) 0.6237 0.4677 0.3895 0.049 1.000 . Uiso c ?
H(8) 0.5078 0.3914 0.4404 0.039 1.000 . Uiso c ?
H(9) -0.0314 0.5742 0.3364 0.046 1.000 . Uiso c ?
H(10) -0.1926 0.5103 0.3524 0.051 1.000 . Uiso c ?
H(11) -0.2121 0.3362 0.3733 0.054 1.000 . Uiso c ?
H(12) -0.0771 0.2200 0.3703 0.039 1.000 . Uiso c ?
H(13) 0.3425 -0.0338 0.4522 0.051 1.000 . Uiso c ?
H(14) 0.4092 -0.1598 0.5088 0.058 1.000 . Uiso c ?
H(15) 0.3467 -0.1753 0.5880 0.060 1.000 . Uiso c ?
H(16) 0.2149 -0.0704 0.6095 0.052 1.000 . Uiso c ?
H(17) 0.1486 0.0576 0.5549 0.044 1.000 . Uiso c ?
H(18) -0.0289 0.1293 0.4521 0.042 1.000 . Uiso c ?
H(19) -0.1467 0.2281 0.4943 0.054 1.000 . Uiso c ?
H(20) -0.0874 0.3458 0.5551 0.054 1.000 . Uiso c ?
H(21) 0.0865 0.3723 0.5716 0.055 1.000 . Uiso c ?
H(22) 0.2027 0.2822 0.5273 0.039 1.000 . Uiso c ?
H(23) 0.1781 0.2763 0.2356 0.054 1.000 . Uiso c ?
H(24) 0.1741 0.2898 0.1473 0.069 1.000 . Uiso c ?
H(25) 0.3128 0.2282 0.1058 0.072 1.000 . Uiso c ?
H(26) 0.4461 0.1448 0.1486 0.059 1.000 . Uiso c ?
H(27) 0.4489 0.1260 0.2357 0.049 1.000 . Uiso c ?
H(28) 0.4906 0.1076 0.3729 0.045 1.000 . Uiso c ?
H(29) 0.5365 -0.0593 0.3967 0.060 1.000 . Uiso c ?
H(30) 0.4433 -0.1986 0.3636 0.067 1.000 . Uiso c ?
H(31) 0.2997 -0.1710 0.3107 0.072 1.000 . Uiso c ?
H(32) 0.2485 -0.0025 0.2879 0.057 1.000 . Uiso c ?
H(33) 0.3214 0.6030 0.3625 0.062 1.000 . Uiso c ?
H(34) 0.3922 0.6772 0.4359 0.080 1.000 . Uiso c ?
H(35) 0.3374 0.6219 0.5133 0.069 1.000 . Uiso c ?
H(36) 0.2214 0.4874 0.5156 0.063 1.000 . Uiso c ?
H(37) 0.1510 0.4130 0.4412 0.049 1.000 . Uiso c ?
H(38) 0.3203 0.4315 0.2640 0.055 1.000 . Uiso c ?
H(39) 0.3744 0.5461 0.2032 0.065 1.000 . Uiso c ?
H(40) 0.2926 0.7037 0.1892 0.063 1.000 . Uiso c ?
H(41) 0.1602 0.7510 0.2377 0.063 1.000 . Uiso c ?
H(42) 0.1086 0.6379 0.2996 0.052 1.000 . Uiso c ?

loop_
_atom_site_aniso_label
_atom_site_aniso_U_11
_atom_site_aniso_U_22
_atom_site_aniso_U_33
_atom_site_aniso_U_12
_atom_site_aniso_U_13
_atom_site_aniso_U_23
Hg(1) 0.0306(2) 0.0296(2) 0.0215(2) -0.0035(2) 0.0047(1) 0.0005(1)
Pt(1) 0.0279(2) 0.0214(2) 0.0196(2) -0.0009(1) 0.0036(1) -0.0002(1)
Cl(1) 0.040(1) 0.092(2) 0.025(1) -0.012(1) 0.000(1) -0.005(1)
P(1) 0.031(1) 0.028(1) 0.021(1) -0.0019(9) 0.0055(9) -0.0001(9)
P(2) 0.029(1) 0.023(1) 0.023(1) 0.0006(9) 0.0062(8) -0.0009(9)
P(3) 0.035(1) 0.022(1) 0.023(1) -0.0006(9) 0.0021(9) 0.0015(9)
C(1) 0.025(5) 0.026(4) 0.026(4) -0.003(4) 0.008(3) 0.003(4)
C(2) 0.040(5) 0.026(5) 0.025(4) 0.003(4) 0.009(4) -0.004(4)
C(3) 0.048(6) 0.040(5) 0.033(5) -0.016(5) -0.001(4) 0.005(4)
C(4) 0.061(7) 0.034(5) 0.046(6) -0.021(5) -0.006(5) 0.009(5)
C(5) 0.060(7) 0.041(6) 0.043(6) -0.017(5) -0.007(5) -0.007(5)
C(6) 0.049(6) 0.038(5) 0.031(5) -0.012(5) -0.007(4) -0.007(4)
C(7) 0.031(5) 0.024(4) 0.031(5) 0.005(4) 0.005(4) 0.008(4)
C(8) 0.022(4) 0.025(4) 0.036(5) -0.006(4) 0.006(4) 0.004(4)
C(9) 0.040(5) 0.035(5) 0.026(4) -0.002(4) 0.011(4) 0.000(4)
C(10) 0.036(5) 0.034(5) 0.044(5) -0.003(4) 0.008(4) 0.016(4)
C(11) 0.035(6) 0.034(5) 0.053(6) -0.006(4) -0.003(5) 0.009(5)
C(12) 0.028(5) 0.027(5) 0.041(5) -0.006(4) -0.005(4) 0.001(4)
C(13) 0.032(5) 0.024(4) 0.024(4) 0.011(4) 0.002(4) -0.004(4)
C(14) 0.038(5) 0.023(4) 0.017(4) -0.002(4) -0.001(3) -0.006(3)
C(15) 0.042(6) 0.033(5) 0.039(5) 0.002(4) 0.001(4) -0.010(4)
C(16) 0.030(5) 0.037(5) 0.060(6) 0.014(4) 0.000(4) -0.016(5)
C(17) 0.035(6) 0.045(6) 0.056(6) -0.008(5) 0.012(5) -0.012(5)
C(18) 0.029(5) 0.031(5) 0.038(5) -0.001(4) 0.007(4) 0.001(4)
C(19) 0.031(5) 0.030(5) 0.027(4) -0.005(4) 0.004(4) -0.001(4)
C(20) 0.045(6) 0.037(5) 0.046(6) -0.001(5) 0.007(5) -0.002(5)
C(21) 0.031(6) 0.037(6) 0.075(7) 0.008(5) -0.005(5) 0.007(5)
C(22) 0.054(7) 0.043(6) 0.049(6) -0.005(5) -0.021(5) 0.009(5)
C(23) 0.052(6) 0.048(6) 0.029(5) -0.010(5) -0.004(4) 0.009(4)
C(24) 0.043(6) 0.038(5) 0.028(5) 0.002(4) 0.002(4) 0.001(4)
C(25) 0.036(5) 0.021(4) 0.019(4) 0.003(4) 0.001(3) 0.004(3)
C(26) 0.038(5) 0.039(5) 0.031(5) 0.006(4) 0.009(4) -0.002(4)
C(27) 0.044(6) 0.050(6) 0.042(6) 0.000(5) 0.014(5) 0.007(5)
C(28) 0.052(7) 0.044(6) 0.041(6) 0.013(5) 0.019(5) 0.001(5)
C(29) 0.063(7) 0.036(6) 0.040(5) 0.001(5) 0.017(5) -0.010(4)
C(30) 0.036(5) 0.037(5) 0.026(4) -0.007(4) 0.007(4) -0.004(4)
C(31) 0.034(5) 0.032(5) 0.023(4) -0.011(4) 0.007(4) -0.007(4)
C(32) 0.046(6) 0.062(7) 0.028(5) -0.004(5) 0.006(4) -0.008(4)
C(33) 0.074(8) 0.068(8) 0.030(5) -0.005(6) 0.003(5) 0.003(5)
C(34) 0.088(9) 0.074(8) 0.018(5) -0.025(7) 0.010(5) 0.000(5)
C(35) 0.070(8) 0.045(6) 0.036(6) -0.018(6) 0.025(5) -0.011(5)
C(36) 0.056(6) 0.034(5) 0.033(5) -0.009(5) 0.016(4) -0.013(4)
C(37) 0.036(5) 0.029(5) 0.029(5) 0.007(4) 0.014(4) 0.002(4)
C(38) 0.034(5) 0.030(5) 0.048(6) 0.005(4) 0.010(4) 0.002(4)
C(39) 0.054(7) 0.044(6) 0.053(6) 0.017(5) 0.013(5) 0.008(5)
C(40) 0.062(8) 0.032(6) 0.075(8) 0.012(5) 0.026(6) 0.010(5)
C(41) 0.065(8) 0.028(6) 0.088(9) -0.015(6) 0.020(7) -0.014(6)
C(42) 0.052(7) 0.028(5) 0.062(7) -0.005(5) 0.006(5) -0.011(5)
C(43) 0.041(6) 0.027(5) 0.035(5) 0.008(4) 0.002(4) -0.001(4)
C(44) 0.051(7) 0.064(7) 0.039(6) -0.024(6) -0.002(5) -0.001(5)
C(45) 0.072(8) 0.073(9) 0.053(7) -0.037(7) -0.014(6) -0.001(6)
C(46) 0.077(8) 0.046(7) 0.045(6) 0.001(6) -0.026(6) -0.011(5)
C(47) 0.084(9) 0.040(6) 0.033(5) 0.009(6) -0.003(5) 0.006(5)
C(48) 0.072(7) 0.028(5) 0.022(5) -0.001(5) 0.002(4) 0.004(4)
C(49) 0.030(5) 0.028(5) 0.032(5) -0.004(4) 0.002(4) 0.001(4)
C(50) 0.056(7) 0.038(6) 0.044(6) -0.001(5) 0.015(5) 0.011(5)
C(51) 0.063(7) 0.061(7) 0.042(6) -0.010(6) 0.022(5) 0.010(5)
C(52) 0.070(8) 0.047(7) 0.042(6) -0.019(6) 0.009(5) 0.016(5)
C(53) 0.073(8) 0.035(6) 0.050(6) 0.002(5) 0.000(6) 0.007(5)
C(54) 0.059(7) 0.029(5) 0.042(5) 0.013(5) 0.009(5) 0.008(4)

loop_
_atom_type_symbol
_atom_type_oxidation_number
_atom_type_number_in_cell
_atom_type_scat_dispersion_real
_atom_type_scat_dispersion_imag
_atom_type_scat_source
C 0 216 0.017 0.009
;International Tables for Crystallography
(1992, Vol. C, Tables 4.2.6.8 and 6.1.1.1)
;
H 0 168 0.000 0.000
;International Tables for Crystallography
(1992, Vol. C, Table 6.1.1.2)
;
Cl 0 4 0.348 0.702
;International Tables for Crystallography
(1992, Vol. C, Tables 4.2.6.8 and 6.1.1.1)
;
Hg 0 4 -4.990 7.686
;International Tables for Crystallography
(1992, Vol. C, Tables 4.2.6.8 and 6.1.1.1)
;
P 0 12 0.283 0.434
;International Tables for Crystallography
(1992, Vol. C, Tables 4.2.6.8 and 6.1.1.1)
;
Pt 0 4 -5.233 6.925
;International Tables for Crystallography
(1992, Vol. C, Tables 4.2.6.8 and 6.1.1.1)
;

loop_
_geom_angle_atom_site_label_1
_geom_angle_atom_site_label_2
_geom_angle_atom_site_label_3
_geom_angle
_geom_angle_site_symmetry_1
_geom_angle_site_symmetry_2
_geom_angle_site_symmetry_3
_geom_angle_publ_flag
Pt(1) Hg(1) Cl(1) 157.46(6) . . . yes
Pt(1) Hg(1) P(1) 76.46(5) . . . yes
Pt(1) Hg(1) C(7) 86.5(2) . . . yes
Cl(1) Hg(1) P(1) 97.64(7) . . . yes
Cl(1) Hg(1) C(7) 102.9(2) . . . yes
P(1) Hg(1) C(7) 158.6(2) . . . yes
Hg(1) Pt(1) P(2) 70.06(5) . . . yes
Hg(1) Pt(1) P(3) 95.29(5) . . . yes
Hg(1) Pt(1) C(1) 90.5(2) . . . yes
Hg(1) Pt(1) C(13) 118.8(2) . . . yes
P(2) Pt(1) P(3) 104.87(8) . . . yes
P(2) Pt(1) C(1) 94.7(2) . . . yes
P(2) Pt(1) C(13) 168.3(2) . . . yes
P(3) Pt(1) C(1) 160.4(2) . . . yes
P(3) Pt(1) C(13) 67.9(2) . . . yes
C(1) Pt(1) C(13) 92.9(3) . . . yes
Hg(1) P(1) C(2) 113.4(3) . . . yes
Hg(1) P(1) C(19) 110.7(3) . . . yes
Hg(1) P(1) C(25) 110.9(3) . . . yes
C(2) P(1) C(19) 108.3(4) . . . yes
C(2) P(1) C(25) 107.8(4) . . . yes
C(19) P(1) C(25) 105.5(4) . . . yes
Pt(1) P(2) C(8) 110.9(3) . . . yes
Pt(1) P(2) C(31) 110.9(3) . . . yes
Pt(1) P(2) C(37) 119.3(3) . . . yes
C(8) P(2) C(31) 107.0(4) . . . yes
C(8) P(2) C(37) 104.2(4) . . . yes
C(31) P(2) C(37) 103.6(4) . . . yes
Pt(1) P(3) C(14) 84.4(3) . . . yes
Pt(1) P(3) C(43) 115.9(3) . . . yes
Pt(1) P(3) C(49) 130.0(3) . . . yes
C(14) P(3) C(43) 106.5(4) . . . yes
C(14) P(3) C(49) 113.4(4) . . . yes
C(43) P(3) C(49) 103.6(4) . . . yes
Pt(1) C(1) C(2) 123.9(6) . . . yes
Pt(1) C(1) C(6) 119.6(6) . . . yes
C(2) C(1) C(6) 116.5(8) . . . yes
P(1) C(2) C(1) 120.1(6) . . . yes
P(1) C(2) C(3) 118.9(6) . . . yes
C(1) C(2) C(3) 120.9(8) . . . yes
C(2) C(3) C(4) 120.6(8) . . . yes
C(2) C(3) H(1) 119.7 . . . no
C(4) C(3) H(1) 119.7 . . . no
C(3) C(4) C(5) 119.6(8) . . . yes
C(3) C(4) H(2) 120.2 . . . no
C(5) C(4) H(2) 120.2 . . . no
C(4) C(5) C(6) 119.6(8) . . . yes
C(4) C(5) H(3) 120.2 . . . no
C(6) C(5) H(3) 120.2 . . . no
C(1) C(6) C(5) 122.7(8) . . . yes
C(1) C(6) H(4) 118.6 . . . no
C(5) C(6) H(4) 118.6 . . . no
Hg(1) C(7) C(8) 118.3(6) . . . yes
Hg(1) C(7) C(12) 122.0(6) . . . yes
C(8) C(7) C(12) 119.6(8) . . . yes
P(2) C(8) C(7) 116.0(6) . . . yes
P(2) C(8) C(9) 123.6(6) . . . yes
C(7) C(8) C(9) 120.4(8) . . . yes
C(8) C(9) C(10) 118.3(8) . . . yes
C(8) C(9) H(5) 120.8 . . . no
C(10) C(9) H(5) 120.8 . . . no
C(9) C(10) C(11) 121.3(8) . . . yes
C(9) C(10) H(6) 119.3 . . . no
C(11) C(10) H(6) 119.3 . . . no
C(10) C(11) C(12) 118.9(8) . . . yes
C(10) C(11) H(7) 120.5 . . . no
C(12) C(11) H(7) 120.5 . . . no
C(7) C(12) C(11) 121.3(8) . . . yes
C(7) C(12) H(8) 119.3 . . . no
C(11) C(12) H(8) 119.3 . . . no
Pt(1) C(13) C(14) 107.0(6) . . . yes
Pt(1) C(13) C(18) 134.4(6) . . . yes
C(14) C(13) C(18) 118.4(8) . . . yes
P(3) C(14) C(13) 99.7(6) . . . yes
P(3) C(14) C(15) 137.1(7) . . . yes
C(13) C(14) C(15) 123.1(8) . . . yes
C(14) C(15) C(16) 117.8(9) . . . yes
C(14) C(15) H(9) 121.1 . . . no
C(16) C(15) H(9) 121.1 . . . no
C(15) C(16) C(17) 120.1(9) . . . yes
C(15) C(16) H(10) 119.9 . . . no
C(17) C(16) H(10) 119.9 . . . no
C(16) C(17) C(18) 121.5(9) . . . yes
C(16) C(17) H(11) 119.3 . . . no
C(18) C(17) H(11) 119.3 . . . no
C(13) C(18) C(17) 119.0(8) . . . yes
C(13) C(18) H(12) 120.5 . . . no
C(17) C(18) H(12) 120.5 . . . no
P(1) C(19) C(20) 118.5(6) . . . yes
P(1) C(19) C(24) 122.3(7) . . . yes
C(20) C(19) C(24) 119.1(8) . . . yes
C(19) C(20) C(21) 119.9(9) . . . yes
C(19) C(20) H(13) 120.1 . . . no
C(21) C(20) H(13) 120.1 . . . no
C(20) C(21) C(22) 120.4(9) . . . yes
C(20) C(21) H(14) 119.8 . . . no
C(22) C(21) H(14) 119.8 . . . no
C(21) C(22) C(23) 119.4(9) . . . yes
C(21) C(22) H(15) 120.3 . . . no
C(23) C(22) H(15) 120.3 . . . no
C(22) C(23) C(24) 121.3(9) . . . yes
C(22) C(23) H(16) 119.3 . . . no
C(24) C(23) H(16) 119.3 . . . no
C(19) C(24) C(23) 119.8(9) . . . yes
C(19) C(24) H(17) 120.1 . . . no
C(23) C(24) H(17) 120.1 . . . no
P(1) C(25) C(26) 122.5(6) . . . yes
P(1) C(25) C(30) 118.2(6) . . . yes
C(26) C(25) C(30) 119.3(8) . . . yes
C(25) C(26) C(27) 120.6(9) . . . yes
C(25) C(26) H(18) 119.7 . . . no
C(27) C(26) H(18) 119.7 . . . no
C(26) C(27) C(28) 119.2(9) . . . yes
C(26) C(27) H(19) 120.4 . . . no
C(28) C(27) H(19) 120.4 . . . no
C(27) C(28) C(29) 120.5(9) . . . yes
C(27) C(28) H(20) 119.7 . . . no
C(29) C(28) H(20) 119.7 . . . no
C(28) C(29) C(30) 120.6(9) . . . yes
C(28) C(29) H(21) 119.7 . . . no
C(30) C(29) H(21) 119.7 . . . no
C(25) C(30) C(29) 119.8(8) . . . yes
C(25) C(30) H(22) 120.1 . . . no
C(29) C(30) H(22) 120.1 . . . no
P(2) C(31) C(32) 118.7(6) . . . yes
P(2) C(31) C(36) 121.5(7) . . . yes
C(32) C(31) C(36) 119.8(8) . . . yes
C(31) C(32) C(33) 120.0(9) . . . yes
C(31) C(32) H(23) 120.0 . . . no
C(33) C(32) H(23) 120.0 . . . no
C(32) C(33) C(34) 119(1) . . . yes
C(32) C(33) H(24) 120.7 . . . no
C(34) C(33) H(24) 120.6 . . . no
C(33) C(34) C(35) 121.6(9) . . . yes
C(33) C(34) H(25) 119.2 . . . no
C(35) C(34) H(25) 119.2 . . . no
C(34) C(35) C(36) 120(1) . . . yes
C(34) C(35) H(26) 120.0 . . . no
C(36) C(35) H(26) 120.0 . . . no
C(31) C(36) C(35) 119.7(9) . . . yes
C(31) C(36) H(27) 120.1 . . . no
C(35) C(36) H(27) 120.1 . . . no
P(2) C(37) C(38) 123.2(7) . . . yes
P(2) C(37) C(42) 118.7(7) . . . yes
C(38) C(37) C(42) 118.1(9) . . . yes
C(37) C(38) C(39) 121.8(9) . . . yes
C(37) C(38) H(28) 119.1 . . . no
C(39) C(38) H(28) 119.1 . . . no
C(38) C(39) C(40) 120(1) . . . yes
C(38) C(39) H(29) 120.2 . . . no
C(40) C(39) H(29) 120.2 . . . no
C(39) C(40) C(41) 120(1) . . . yes
C(39) C(40) H(30) 119.9 . . . no
C(41) C(40) H(30) 119.9 . . . no
C(40) C(41) C(42) 121(1) . . . yes
C(40) C(41) H(31) 119.6 . . . no
C(42) C(41) H(31) 119.5 . . . no
C(37) C(42) C(41) 119(1) . . . yes
C(37) C(42) H(32) 120.3 . . . no
C(41) C(42) H(32) 120.3 . . . no
P(3) C(43) C(44) 123.4(7) . . . yes
P(3) C(43) C(48) 117.3(7) . . . yes
C(44) C(43) C(48) 119.2(8) . . . yes
C(43) C(44) C(45) 122(1) . . . yes
C(43) C(44) H(33) 119.0 . . . no
C(45) C(44) H(33) 119.0 . . . no
C(44) C(45) C(46) 119(1) . . . yes
C(44) C(45) H(34) 120.5 . . . no
C(46) C(45) H(34) 120.5 . . . no
C(45) C(46) C(47) 119.7(9) . . . yes
C(45) C(46) H(35) 120.2 . . . no
C(47) C(46) H(35) 120.1 . . . no
C(46) C(47) C(48) 120.8(9) . . . yes
C(46) C(47) H(36) 119.6 . . . no
C(48) C(47) H(36) 119.6 . . . no
C(43) C(48) C(47) 119.3(9) . . . yes
C(43) C(48) H(37) 120.4 . . . no
C(47) C(48) H(37) 120.4 . . . no
P(3) C(49) C(50) 119.9(7) . . . yes
P(3) C(49) C(54) 119.9(7) . . . yes
C(50) C(49) C(54) 120.1(8) . . . yes
C(49) C(50) C(51) 119.8(9) . . . yes
C(49) C(50) H(38) 120.1 . . . no
C(51) C(50) H(38) 120.1 . . . no
C(50) C(51) C(52) 121(1) . . . yes
C(50) C(51) H(39) 119.7 . . . no
C(52) C(51) H(39) 119.7 . . . no
C(51) C(52) C(53) 119.7(9) . . . yes
C(51) C(52) H(40) 120.2 . . . no
C(53) C(52) H(40) 120.1 . . . no
C(52) C(53) C(54) 120(1) . . . yes
C(52) C(53) H(41) 120.2 . . . no
C(54) C(53) H(41) 120.1 . . . no
C(49) C(54) C(53) 120.2(9) . . . yes
C(49) C(54) H(42) 119.9 . . . no
C(53) C(54) H(42) 119.9 . . . no

loop_
_geom_bond_atom_site_label_1
_geom_bond_atom_site_label_2
_geom_bond_distance
_geom_bond_site_symmetry_1
_geom_bond_site_symmetry_2
_geom_bond_publ_flag
Hg(1) Pt(1) 3.1335(5) . . yes
Hg(1) Cl(1) 2.646(2) . . yes
Hg(1) P(1) 2.414(2) . . yes
Hg(1) C(7) 2.111(8) . . yes
Pt(1) P(2) 2.329(2) . . yes
Pt(1) P(3) 2.333(2) . . yes
Pt(1) C(1) 2.053(8) . . yes
Pt(1) C(13) 2.063(8) . . yes
P(1) C(2) 1.808(8) . . yes
P(1) C(19) 1.818(9) . . yes
P(1) C(25) 1.807(8) . . yes
P(2) C(8) 1.843(8) . . yes
P(2) C(31) 1.825(8) . . yes
P(2) C(37) 1.833(9) . . yes
P(3) C(14) 1.810(9) . . yes
P(3) C(43) 1.822(9) . . yes
P(3) C(49) 1.827(8) . . yes
C(1) C(2) 1.42(1) . . yes
C(1) C(6) 1.39(1) . . yes
C(2) C(3) 1.40(1) . . yes
C(3) C(4) 1.37(1) . . yes
C(3) H(1) 0.95 . . no
C(4) C(5) 1.40(1) . . yes
C(4) H(2) 0.95 . . no
C(5) C(6) 1.39(1) . . yes
C(5) H(3) 0.95 . . no
C(6) H(4) 0.95 . . no
C(7) C(8) 1.38(1) . . yes
C(7) C(12) 1.37(1) . . yes
C(8) C(9) 1.40(1) . . yes
C(9) C(10) 1.39(1) . . yes
C(9) H(5) 0.95 . . no
C(10) C(11) 1.38(1) . . yes
C(10) H(6) 0.95 . . no
C(11) C(12) 1.39(1) . . yes
C(11) H(7) 0.95 . . no
C(12) H(8) 0.95 . . no
C(13) C(14) 1.40(1) . . yes
C(13) C(18) 1.38(1) . . yes
C(14) C(15) 1.38(1) . . yes
C(15) C(16) 1.38(1) . . yes
C(15) H(9) 0.95 . . no
C(16) C(17) 1.40(1) . . yes
C(16) H(10) 0.95 . . no
C(17) C(18) 1.38(1) . . yes
C(17) H(11) 0.95 . . no
C(18) H(12) 0.95 . . no
C(19) C(20) 1.39(1) . . yes
C(19) C(24) 1.39(1) . . yes
C(20) C(21) 1.40(1) . . yes
C(20) H(13) 0.95 . . no
C(21) C(22) 1.38(1) . . yes
C(21) H(14) 0.95 . . no
C(22) C(23) 1.36(1) . . yes
C(22) H(15) 0.95 . . no
C(23) C(24) 1.39(1) . . yes
C(23) H(16) 0.95 . . no
C(24) H(17) 0.95 . . no
C(25) C(26) 1.37(1) . . yes
C(25) C(30) 1.41(1) . . yes
C(26) C(27) 1.40(1) . . yes
C(26) H(18) 0.95 . . no
C(27) C(28) 1.37(1) . . yes
C(27) H(19) 0.95 . . no
C(28) C(29) 1.38(1) . . yes
C(28) H(20) 0.95 . . no
C(29) C(30) 1.36(1) . . yes
C(29) H(21) 0.95 . . no
C(30) H(22) 0.95 . . no
C(31) C(32) 1.38(1) . . yes
C(31) C(36) 1.40(1) . . yes
C(32) C(33) 1.40(1) . . yes
C(32) H(23) 0.95 . . no
C(33) C(34) 1.39(2) . . yes
C(33) H(24) 0.95 . . no
C(34) C(35) 1.36(2) . . yes
C(34) H(25) 0.95 . . no
C(35) C(36) 1.39(1) . . yes
C(35) H(26) 0.95 . . no
C(36) H(27) 0.95 . . no
C(37) C(38) 1.39(1) . . yes
C(37) C(42) 1.38(1) . . yes
C(38) C(39) 1.37(1) . . yes
C(38) H(28) 0.95 . . no
C(39) C(40) 1.36(1) . . yes
C(39) H(29) 0.95 . . no
C(40) C(41) 1.36(1) . . yes
C(40) H(30) 0.95 . . no
C(41) C(42) 1.40(1) . . yes
C(41) H(31) 0.95 . . no
C(42) H(32) 0.95 . . no
C(43) C(44) 1.36(1) . . yes
C(43) C(48) 1.39(1) . . yes
C(44) C(45) 1.38(1) . . yes
C(44) H(33) 0.95 . . no
C(45) C(46) 1.39(1) . . yes
C(45) H(34) 0.95 . . no
C(46) C(47) 1.37(1) . . yes
C(46) H(35) 0.95 . . no
C(47) C(48) 1.39(1) . . yes
C(47) H(36) 0.95 . . no
C(48) H(37) 0.95 . . no
C(49) C(50) 1.35(1) . . yes
C(49) C(54) 1.38(1) . . yes
C(50) C(51) 1.40(1) . . yes
C(50) H(38) 0.95 . . no
C(51) C(52) 1.37(2) . . yes
C(51) H(39) 0.95 . . no
C(52) C(53) 1.37(1) . . yes
C(52) H(40) 0.95 . . no
C(53) C(54) 1.39(1) . . yes
C(53) H(41) 0.95 . . no
C(54) H(42) 0.95 . . no

loop_
_geom_contact_atom_site_label_1
_geom_contact_atom_site_label_2
_geom_contact_distance
_geom_contact_site_symmetry_1
_geom_contact_site_symmetry_2
_geom_contact_publ_flag
Cl(1) C(34) 3.51(1) . 4 no
C(3) C(27) 3.57(1) . 3_556 no
C(11) C(35) 3.47(1) . 2_655 no
C(18) C(53) 3.47(1) . 2_545 no
C(28) C(47) 3.54(1) . 3_566 no

loop_
_geom_torsion_atom_site_label_1
_geom_torsion_atom_site_label_2
_geom_torsion_atom_site_label_3
_geom_torsion_atom_site_label_4
_geom_torsion_site_symmetry_1
_geom_torsion_site_symmetry_2
_geom_torsion_site_symmetry_3
_geom_torsion_site_symmetry_4
_geom_torsion
_geom_torsion_publ_flag
Hg(1) Pt(1) P(2) C(8) . . . . -52.5(3) no
Hg(1) Pt(1) P(2) C(31) . . . . -171.2(3) no
Hg(1) Pt(1) P(2) C(37) . . . . 68.6(3) no
Hg(1) Pt(1) P(3) C(14) . . . . -124.7(2) no
Hg(1) Pt(1) P(3) C(43) . . . . -19.0(3) no
Hg(1) Pt(1) P(3) C(49) . . . . 119.3(4) no
Hg(1) Pt(1) C(1) C(2) . . . . 20.9(7) no
Hg(1) Pt(1) C(1) C(6) . . . . -159.9(7) no
Hg(1) Pt(1) C(13) C(14) . . . . 91.4(5) no
Hg(1) Pt(1) C(13) C(18) . . . . -94.2(8) no
Hg(1) P(1) C(2) C(1) . . . . -36.4(7) no
Hg(1) P(1) C(2) C(3) . . . . 145.0(7) no
Hg(1) P(1) C(19) C(20) . . . . -56.6(8) no
Hg(1) P(1) C(19) C(24) . . . . 120.9(7) no
Hg(1) P(1) C(25) C(26) . . . . 139.0(6) no
Hg(1) P(1) C(25) C(30) . . . . -40.8(7) no
Hg(1) C(7) C(8) P(2) . . . . 5.8(9) no
Hg(1) C(7) C(8) C(9) . . . . -176.2(6) no
Hg(1) C(7) C(12) C(11) . . . . 177.2(7) no
Pt(1) Hg(1) P(1) C(2) . . . . 34.9(3) no
Pt(1) Hg(1) P(1) C(19) . . . . 156.8(3) no
Pt(1) Hg(1) P(1) C(25) . . . . -86.5(3) no
Pt(1) Hg(1) C(7) C(8) . . . . -38.0(6) no
Pt(1) Hg(1) C(7) C(12) . . . . 144.6(7) no
Pt(1) P(2) C(8) C(7) . . . . 48.5(7) no
Pt(1) P(2) C(8) C(9) . . . . -129.4(7) no
Pt(1) P(2) C(31) C(32) . . . . 9.0(8) no
Pt(1) P(2) C(31) C(36) . . . . -172.7(6) no
Pt(1) P(2) C(37) C(38) . . . . -112.6(7) no
Pt(1) P(2) C(37) C(42) . . . . 65.1(8) no
Pt(1) P(3) C(14) C(13) . . . . 7.9(5) no
Pt(1) P(3) C(14) C(15) . . . . -175.5(9) no
Pt(1) P(3) C(43) C(44) . . . . 134.7(8) no
Pt(1) P(3) C(43) C(48) . . . . -43.7(8) no
Pt(1) P(3) C(49) C(50) . . . . -38.8(9) no
Pt(1) P(3) C(49) C(54) . . . . 144.4(6) no
Pt(1) C(1) C(2) P(1) . . . . 3(1) no
Pt(1) C(1) C(2) C(3) . . . . -178.1(7) no
Pt(1) C(1) C(6) C(5) . . . . 178.8(8) no
Pt(1) C(13) C(14) P(3) . . . . -9.3(5) no
Pt(1) C(13) C(14) C(15) . . . . 173.5(6) no
Pt(1) C(13) C(18) C(17) . . . . -173.6(7) no
Cl(1) Hg(1) Pt(1) P(2) . . . . 160.5(2) no
Cl(1) Hg(1) Pt(1) P(3) . . . . 56.6(2) no
Cl(1) Hg(1) Pt(1) C(1) . . . . -104.7(3) no
Cl(1) Hg(1) Pt(1) C(13) . . . . -11.1(3) no
Cl(1) Hg(1) P(1) C(2) . . . . -167.2(3) no
Cl(1) Hg(1) P(1) C(19) . . . . -45.3(3) no
Cl(1) Hg(1) P(1) C(25) . . . . 71.4(3) no
Cl(1) Hg(1) C(7) C(8) . . . . 162.7(6) no
Cl(1) Hg(1) C(7) C(12) . . . . -14.7(7) no
P(1) Hg(1) Pt(1) P(2) . . . . -122.42(8) no
P(1) Hg(1) Pt(1) P(3) . . . . 133.66(7) no
P(1) Hg(1) Pt(1) C(1) . . . . -27.6(2) no
P(1) Hg(1) Pt(1) C(13) . . . . 66.0(3) no
P(1) Hg(1) C(7) C(8) . . . . -1(1) no
P(1) Hg(1) C(7) C(12) . . . . -178.7(5) no
P(1) C(2) C(1) C(6) . . . . -175.8(7) no
P(1) C(2) C(3) C(4) . . . . 176.5(8) no
P(1) C(19) C(20) C(21) . . . . 178.0(7) no
P(1) C(19) C(24) C(23) . . . . -178.5(7) no
P(1) C(25) C(26) C(27) . . . . -179.7(7) no
P(1) C(25) C(30) C(29) . . . . -178.5(7) no
P(2) Pt(1) Hg(1) C(7) . . . . 44.6(2) no
P(2) Pt(1) P(3) C(14) . . . . 164.6(2) no
P(2) Pt(1) P(3) C(43) . . . . -89.7(3) no
P(2) Pt(1) P(3) C(49) . . . . 48.6(4) no
P(2) Pt(1) C(1) C(2) . . . . 91.0(7) no
P(2) Pt(1) C(1) C(6) . . . . -89.9(7) no
P(2) Pt(1) C(13) C(14) . . . . -46(2) no
P(2) Pt(1) C(13) C(18) . . . . 128(1) no
P(2) C(8) C(7) C(12) . . . . -176.8(6) no
P(2) C(8) C(9) C(10) . . . . 177.0(7) no
P(2) C(31) C(32) C(33) . . . . 176.0(8) no
P(2) C(31) C(36) C(35) . . . . -174.9(7) no
P(2) C(37) C(38) C(39) . . . . 176.2(7) no
P(2) C(37) C(42) C(41) . . . . -177.3(8) no
P(3) Pt(1) Hg(1) C(7) . . . . -59.3(2) no
P(3) Pt(1) P(2) C(8) . . . . 37.8(3) no
P(3) Pt(1) P(2) C(31) . . . . -80.9(3) no
P(3) Pt(1) P(2) C(37) . . . . 158.9(3) no
P(3) Pt(1) C(1) C(2) . . . . -86.5(9) no
P(3) Pt(1) C(1) C(6) . . . . 92.7(9) no
P(3) Pt(1) C(13) C(14) . . . . 7.7(5) no
P(3) Pt(1) C(13) C(18) . . . . -177.9(9) no
P(3) C(14) C(13) C(18) . . . . 175.2(6) no
P(3) C(14) C(15) C(16) . . . . -175.0(7) no
P(3) C(43) C(44) C(45) . . . . -178.6(9) no
P(3) C(43) C(48) C(47) . . . . 178.8(7) no
P(3) C(49) C(50) C(51) . . . . -176.0(8) no
P(3) C(49) C(54) C(53) . . . . 176.7(8) no
C(1) Pt(1) Hg(1) C(7) . . . . 139.4(3) no
C(1) Pt(1) P(2) C(8) . . . . -141.3(3) no
C(1) Pt(1) P(2) C(31) . . . . 100.0(4) no
C(1) Pt(1) P(2) C(37) . . . . -20.2(4) no
C(1) Pt(1) P(3) C(14) . . . . -18.0(7) no
C(1) Pt(1) P(3) C(43) . . . . 87.7(7) no
C(1) Pt(1) P(3) C(49) . . . . -134.0(7) no
C(1) Pt(1) C(13) C(14) . . . . -176.4(6) no
C(1) Pt(1) C(13) C(18) . . . . -2.0(8) no
C(1) C(2) P(1) C(19) . . . . -159.6(7) no
C(1) C(2) P(1) C(25) . . . . 86.7(7) no
C(1) C(2) C(3) C(4) . . . . -2(1) no
C(1) C(6) C(5) C(4) . . . . 0(2) no
C(2) P(1) Hg(1) C(7) . . . . -2.9(7) no
C(2) P(1) C(19) C(20) . . . . 68.2(8) no
C(2) P(1) C(19) C(24) . . . . -114.3(8) no
C(2) P(1) C(25) C(26) . . . . 14.3(8) no
C(2) P(1) C(25) C(30) . . . . -165.5(6) no
C(2) C(1) Pt(1) C(13) . . . . -97.9(7) no
C(2) C(1) C(6) C(5) . . . . -2(1) no
C(2) C(3) C(4) C(5) . . . . 0(2) no
C(3) C(2) P(1) C(19) . . . . 21.8(8) no
C(3) C(2) P(1) C(25) . . . . -91.9(8) no
C(3) C(2) C(1) C(6) . . . . 3(1) no
C(3) C(4) C(5) C(6) . . . . 0(2) no
C(6) C(1) Pt(1) C(13) . . . . 81.2(7) no
C(7) Hg(1) Pt(1) C(13) . . . . -127.0(4) no
C(7) Hg(1) P(1) C(19) . . . . 118.9(7) no
C(7) Hg(1) P(1) C(25) . . . . -124.4(7) no
C(7) C(8) P(2) C(31) . . . . 169.5(6) no
C(7) C(8) P(2) C(37) . . . . -81.1(7) no
C(7) C(8) C(9) C(10) . . . . -1(1) no
C(7) C(12) C(11) C(10) . . . . -1(1) no
C(8) P(2) Pt(1) C(13) . . . . 88(1) no
C(8) P(2) C(31) C(32) . . . . -112.1(8) no
C(8) P(2) C(31) C(36) . . . . 66.2(8) no
C(8) P(2) C(37) C(38) . . . . 11.8(8) no
C(8) P(2) C(37) C(42) . . . . -170.5(7) no
C(8) C(7) C(12) C(11) . . . . 0(1) no
C(8) C(9) C(10) C(11) . . . . -1(1) no
C(9) C(8) P(2) C(31) . . . . -8.4(9) no
C(9) C(8) P(2) C(37) . . . . 101.0(8) no
C(9) C(8) C(7) C(12) . . . . 1(1) no
C(9) C(10) C(11) C(12) . . . . 2(1) no
C(13) Pt(1) P(2) C(31) . . . . -30(1) no
C(13) Pt(1) P(2) C(37) . . . . -150(1) no
C(13) Pt(1) P(3) C(14) . . . . -5.7(3) no
C(13) Pt(1) P(3) C(43) . . . . 100.0(4) no
C(13) Pt(1) P(3) C(49) . . . . -121.7(4) no
C(13) C(14) P(3) C(43) . . . . -107.5(5) no
C(13) C(14) P(3) C(49) . . . . 139.3(5) no
C(13) C(14) C(15) C(16) . . . . 1(1) no
C(13) C(18) C(17) C(16) . . . . 2(1) no
C(14) P(3) C(43) C(44) . . . . -133.6(9) no
C(14) P(3) C(43) C(48) . . . . 48.1(8) no
C(14) P(3) C(49) C(50) . . . . -141.7(8) no
C(14) P(3) C(49) C(54) . . . . 41.5(8) no
C(14) C(13) C(18) C(17) . . . . 0(1) no
C(14) C(15) C(16) C(17) . . . . 2(1) no
C(15) C(14) P(3) C(43) . . . . 69.1(9) no
C(15) C(14) P(3) C(49) . . . . -44(1) no
C(15) C(14) C(13) C(18) . . . . -2(1) no
C(15) C(16) C(17) C(18) . . . . -3(2) no
C(19) P(1) C(25) C(26) . . . . -101.2(7) no
C(19) P(1) C(25) C(30) . . . . 79.0(7) no
C(19) C(20) C(21) C(22) . . . . 0(2) no
C(19) C(24) C(23) C(22) . . . . 2(2) no
C(20) C(19) P(1) C(25) . . . . -176.6(7) no
C(20) C(19) C(24) C(23) . . . . -1(1) no
C(20) C(21) C(22) C(23) . . . . 1(2) no
C(21) C(20) C(19) C(24) . . . . 0(1) no
C(21) C(22) C(23) C(24) . . . . -2(2) no
C(24) C(19) P(1) C(25) . . . . 0.9(8) no
C(25) C(26) C(27) C(28) . . . . -2(1) no
C(25) C(30) C(29) C(28) . . . . -2(1) no
C(26) C(25) C(30) C(29) . . . . 2(1) no
C(26) C(27) C(28) C(29) . . . . 2(2) no
C(27) C(26) C(25) C(30) . . . . 0(1) no
C(27) C(28) C(29) C(30) . . . . 0(2) no
C(31) P(2) C(37) C(38) . . . . 123.6(7) no
C(31) P(2) C(37) C(42) . . . . -58.7(8) no
C(31) C(32) C(33) C(34) . . . . -1(2) no
C(31) C(36) C(35) C(34) . . . . -1(2) no
C(32) C(31) P(2) C(37) . . . . 138.2(8) no
C(32) C(31) C(36) C(35) . . . . 3(1) no
C(32) C(33) C(34) C(35) . . . . 3(2) no
C(33) C(32) C(31) C(36) . . . . -2(2) no
C(33) C(34) C(35) C(36) . . . . -2(2) no
C(36) C(31) P(2) C(37) . . . . -43.6(8) no
C(37) C(38) C(39) C(40) . . . . 2(2) no
C(37) C(42) C(41) C(40) . . . . 0(2) no
C(38) C(37) C(42) C(41) . . . . 0(1) no
C(38) C(39) C(40) C(41) . . . . -2(2) no
C(39) C(38) C(37) C(42) . . . . -2(1) no
C(39) C(40) C(41) C(42) . . . . 1(2) no
C(43) P(3) C(49) C(50) . . . . 103.2(8) no
C(43) P(3) C(49) C(54) . . . . -73.6(8) no
C(43) C(44) C(45) C(46) . . . . -1(2) no
C(43) C(48) C(47) C(46) . . . . 1(2) no
C(44) C(43) P(3) C(49) . . . . -14(1) no
C(44) C(43) C(48) C(47) . . . . 0(2) no
C(44) C(45) C(46) C(47) . . . . 2(2) no
C(45) C(44) C(43) C(48) . . . . 0(2) no
C(45) C(46) C(47) C(48) . . . . -2(2) no
C(48) C(43) P(3) C(49) . . . . 167.9(7) no
C(49) C(50) C(51) C(52) . . . . -1(2) no
C(49) C(54) C(53) C(52) . . . . 0(2) no
C(50) C(49) C(54) C(53) . . . . 0(2) no
C(50) C(51) C(52) C(53) . . . . 1(2) no
C(51) C(50) C(49) C(54) . . . . 1(2) no
C(51) C(52) C(53) C(54) . . . . 0(2) no
